data_1530074
loop_
_publ_author_name
'Hawthorne, F.C.'
'Cerny, P.'

_publ_section_title
;
 The alkali-metal positions in Cs-Li beryl
;
_journal_name_full 'Canadian Mineralogist'
_journal_page_first 414
_journal_page_last 421
_journal_volume 15
_journal_year 1977
_chemical_formula_sum 'Al4 Be5.22 Cs0.3 H2.64 Na0.66 O37.32 Si12'
_chemical_name_systematic 'Si12 Be5.22 Al4 O36 Na0.66 Cs0.30 (H2 O)1.32'
_space_group_IT_number 192
_symmetry_space_group_name_Hall '-P 6 2c'
_symmetry_space_group_name_H-M 'P 6/m c c'
_cell_angle_alpha 90
_cell_angle_beta 90
_cell_angle_gamma 120
_cell_formula_units_Z 1
_cell_length_a 9.212
_cell_length_b 9.212
_cell_length_c 9.236
_cell_volume 678.770
_citation_journal_id_ASTM CAMIA6
_cod_data_source_file Hawthorne_CAMIA6_1977_195.cif
_cod_data_source_block H2.64Al4Be5.22Cs0.3Na0.66O37.32Si12
_cod_original_cell_volume 678.7697
_cod_original_formula_sum 'H2.64 Al4 Be5.22 Cs0.3 Na0.66 O37.32 Si12'
_cod_database_code 1530074

loop_
_symmetry_equiv_pos_as_xyz
x,y,z
x-y,x,z
-y,x-y,z
-x,-y,z
-x+y,-x,z
y,-x+y,z
-y,-x,-z+1/2
x-y,-y,-z+1/2
x,x-y,-z+1/2
y,x,-z+1/2
-x+y,y,-z+1/2
-x,-x+y,-z+1/2
-x,-y,-z
-x+y,-x,-z
y,-x+y,-z
x,y,-z
x-y,x,-z
-y,x-y,-z
y,x,z-1/2
-x+y,y,z-1/2
-x,-x+y,z-1/2
-y,-x,z-1/2
x-y,-y,z-1/2
x,x-y,z-1/2

loop_
_atom_site_label
_atom_site_type_symbol
_atom_site_fract_x
_atom_site_fract_y
_atom_site_fract_z
_atom_site_occupancy
_atom_site_U_iso_or_equiv
O2 O-2 0.4983 0.1473 0.1445 1 0.0
O1 O-2 0.3048 0.2352 0 1 0.0
Cs1 Cs+1 0 0 0.25 0.15 0.0
Si1 Si+4 0.3892 0.1189 0 1 0.0
Al1 Al+3 0.66667 0.33333 0.25 1 0.0
Na1 Na+1 0 0 0 0.33 0.0
Be1 Be+2 0.5 0 0.25 0.87 0.0
O3 O-2 0 0 0.25 0.66 0.0
